data_2217471
loop_
_publ_author_name
'Li Xiao'
'Yun-Hui Zhang'
'Ying Cui'
'Xing-Hua Jin'
'Wei Wang'

_publ_section_title
;
 4-Hydroxy-2,2,6,6-tetramethylpiperidinium hydrogensulfate monohydrate
;
_journal_coeditor_code CV2376
_journal_issue 2
_journal_name_full 'Acta Crystallographica Section E'
_journal_page_first o350
_journal_page_last o350
_journal_paper_doi 10.1107/S1600536807067633
_journal_volume 64
_journal_year 2008
_chemical_formula_iupac 'C9 H20 N O +, H O4 S -, H2 O'
_chemical_formula_moiety 'C9 H20 N O +, H O4 S -, H2 O'
_chemical_formula_sum 'C9 H23 N O6 S'
_chemical_formula_weight 273.34
_chemical_name_systematic
;
4-Hydroxy-2,2,6,6-tetramethylpiperidinium hydrogensulfate monohydrat
;
_space_group_IT_number 2
_symmetry_cell_setting triclinic
_symmetry_space_group_name_Hall '-P 1'
_symmetry_space_group_name_H-M 'P -1'
_atom_sites_solution_hydrogens geom
_atom_sites_solution_primary direct
_atom_sites_solution_secondary difmap
_cell_angle_alpha 78.465(5)
_cell_angle_beta 82.546(5)
_cell_angle_gamma 71.586(4)
_cell_formula_units_Z 2
_cell_length_a 8.334(3)
_cell_length_b 8.518(3)
_cell_length_c 10.245(3)
_cell_measurement_reflns_used 1816
_cell_measurement_temperature 294(2)
_cell_measurement_theta_max 26.19
_cell_measurement_theta_min 2.58
_cell_volume 674.4(4)
_computing_cell_refinement 'SMART (Bruker, 1997)'
_computing_data_collection 'SMART (Bruker, 1997)'
_computing_data_reduction 'SAINT (Bruker, 1997)'
_computing_molecular_graphics 'SHELXTL (Bruker, 1997)'
_computing_publication_material 'SHELXTL (Bruker, 1997)'
_computing_structure_refinement 'SHELXL97 (Sheldrick, 1997)'
_computing_structure_solution 'SHELXS97 (Sheldrick, 1997)'
_diffrn_ambient_temperature 294(2)
_diffrn_measured_fraction_theta_full 0.995
_diffrn_measured_fraction_theta_max 0.995
_diffrn_measurement_device_type 'Bruker SMART CCD area-detector'
_diffrn_measurement_method '\f and \w'
_diffrn_radiation_monochromator graphite
_diffrn_radiation_source 'fine-focus sealed tube'
_diffrn_radiation_type 'Mo K\a'
_diffrn_radiation_wavelength 0.71073
_diffrn_reflns_av_R_equivalents 0.0161
_diffrn_reflns_av_sigmaI/netI 0.0296
_diffrn_reflns_limit_h_max 6
_diffrn_reflns_limit_h_min -9
_diffrn_reflns_limit_k_max 9
_diffrn_reflns_limit_k_min -10
_diffrn_reflns_limit_l_max 12
_diffrn_reflns_limit_l_min -11
_diffrn_reflns_number 3506
_diffrn_reflns_theta_full 25.02
_diffrn_reflns_theta_max 25.02
_diffrn_reflns_theta_min 2.03
_diffrn_standards_decay_% 0
_diffrn_standards_interval_count 0
_diffrn_standards_interval_time 0
_diffrn_standards_number 0
_exptl_absorpt_coefficient_mu 0.256
_exptl_absorpt_correction_T_max 0.9505
_exptl_absorpt_correction_T_min 0.9363
_exptl_absorpt_correction_type multi-scan
_exptl_absorpt_process_details '(SADABS; Bruker, 1997)'
_exptl_crystal_colour colourless
_exptl_crystal_density_diffrn 1.346
_exptl_crystal_density_method 'not measured'
_exptl_crystal_description plate
_exptl_crystal_F_000 296
_exptl_crystal_size_max 0.26
_exptl_crystal_size_mid 0.24
_exptl_crystal_size_min 0.20
_refine_diff_density_max 0.405
_refine_diff_density_min -0.333
_refine_ls_extinction_method none
_refine_ls_goodness_of_fit_ref 1.056
_refine_ls_hydrogen_treatment mixed
_refine_ls_matrix_type full
_refine_ls_number_parameters 176
_refine_ls_number_reflns 2374
_refine_ls_number_restraints 5
_refine_ls_restrained_S_all 1.056
_refine_ls_R_factor_all 0.0526
_refine_ls_R_factor_gt 0.0404
_refine_ls_shift/su_max 0.000
_refine_ls_shift/su_mean 0.000
_refine_ls_structure_factor_coef Fsqd
_refine_ls_weighting_details 'w=1/[\s^2^(Fo^2^)+(0.045P)^2^+0.4673P] where P=(Fo^2^+2Fc^2^)/3'
_refine_ls_weighting_scheme calc
_refine_ls_wR_factor_gt 0.0982
_refine_ls_wR_factor_ref 0.1076
_reflns_number_gt 1929
_reflns_number_total 2374
_reflns_threshold_expression I>2\s(I)
_cod_data_source_file cv2376.cif
_cod_data_source_block I
_cod_depositor_comments
;
The following automatic conversions were performed:
'_symmetry_cell_setting' value 'Triclinic' changed to 'triclinic'
according to '/home/saulius/struct/CIF-dictionaries/cif_core.dic'
dictionary named 'cif_core.dic' version 2.4.1 from 2010-06-29.

Automatic conversion script
Id: cif_fix_enum 1527 2010-12-29 10:47:43Z saulius 

The following automatic conversions were performed:

'_symmetry_cell_setting' value 'Triclinic' changed to 'triclinic'
according to /home/saulius/struct/CIF-dictionaries/cif_core.dic
dictionary named 'cif_core.dic' version 2.4.1 from 2010-06-29.

Automatic conversion script
Id: cif_fix_values 1715 2011-07-08 13:25:40Z adriana 
;
_cod_original_cell_volume 674.3(3)
_cod_database_code 2217471
_cod_database_fobs_code 2217471

loop_
_symmetry_equiv_pos_as_xyz
'x, y, z'
'-x, -y, -z'

loop_
_atom_site_type_symbol
_atom_site_label
_atom_site_fract_x
_atom_site_fract_y
_atom_site_fract_z
_atom_site_U_iso_or_equiv
_atom_site_adp_type
_atom_site_calc_flag
_atom_site_refinement_flags
_atom_site_occupancy
S S1 0.14016(7) 0.73866(7) 0.24152(5) 0.03302(19) Uani d . 1
O O1 0.4452(2) 0.7411(3) 0.46414(17) 0.0535(5) Uani d D 1
H H1 0.547(2) 0.720(4) 0.457(4) 0.080 Uiso d D 1
O O2 0.3063(3) 0.7840(3) 0.24406(19) 0.0642(6) Uani d D 1
H H2 0.344(5) 0.760(5) 0.319(2) 0.096 Uiso d D 1
O O3 0.0141(2) 0.8333(2) 0.33050(17) 0.0468(5) Uani d . 1
O O4 0.1771(3) 0.5626(3) 0.2834(2) 0.0752(7) Uani d . 1
O O5 0.0982(3) 0.7967(3) 0.10455(17) 0.0676(6) Uani d . 1
N N1 0.1898(2) 0.8477(2) 0.83066(18) 0.0273(4) Uani d D 1
H H1A 0.164(3) 0.832(3) 0.9156(11) 0.033 Uiso d D 1
H H1B 0.124(2) 0.9428(18) 0.795(2) 0.033 Uiso d D 1
C C1 0.3968(3) 0.7257(3) 0.6054(2) 0.0361(5) Uani d . 1
H H1C 0.4668 0.6187 0.6519 0.043 Uiso calc R 1
C C2 0.4211(3) 0.8696(3) 0.6595(2) 0.0349(5) Uani d . 1
H H2A 0.3553 0.9749 0.6101 0.042 Uiso calc R 1
H H2B 0.5396 0.8656 0.6444 0.042 Uiso calc R 1
C C3 0.3682(3) 0.8660(3) 0.8082(2) 0.0302(5) Uani d . 1
C C4 0.1464(3) 0.7153(3) 0.7725(2) 0.0325(5) Uani d . 1
C C5 0.2122(3) 0.7299(3) 0.6255(2) 0.0368(5) Uani d . 1
H H5A 0.1989 0.6383 0.5891 0.044 Uiso calc R 1
H H5B 0.1442 0.8343 0.5763 0.044 Uiso calc R 1
C C6 0.4904(3) 0.7243(3) 0.8968(2) 0.0427(6) Uani d . 1
H H6A 0.4410 0.7137 0.9870 0.064 Uiso calc R 1
H H6B 0.5952 0.7495 0.8946 0.064 Uiso calc R 1
H H6C 0.5116 0.6208 0.8645 0.064 Uiso calc R 1
C C7 0.3528(3) 1.0332(3) 0.8499(3) 0.0435(6) Uani d . 1
H H7A 0.2729 1.1223 0.7972 0.065 Uiso calc R 1
H H7B 0.4614 1.0530 0.8359 0.065 Uiso calc R 1
H H7C 0.3145 1.0291 0.9427 0.065 Uiso calc R 1
C C8 -0.0472(3) 0.7621(3) 0.7869(3) 0.0463(6) Uani d . 1
H H8A -0.0831 0.6808 0.7552 0.069 Uiso calc R 1
H H8B -0.0942 0.8711 0.7354 0.069 Uiso calc R 1
H H8C -0.0859 0.7639 0.8792 0.069 Uiso calc R 1
C C9 0.2196(4) 0.5397(3) 0.8522(3) 0.0497(7) Uani d . 1
H H9A 0.1695 0.4635 0.8278 0.075 Uiso calc R 1
H H9B 0.1950 0.5431 0.9459 0.075 Uiso calc R 1
H H9C 0.3401 0.5023 0.8328 0.075 Uiso calc R 1
O O6 0.7835(3) 0.6591(3) 0.4742(2) 0.0653(6) Uani d D 1
H H6D 0.858(4) 0.702(5) 0.442(4) 0.098 Uiso d D 1
H H6E 0.814(5) 0.591(4) 0.540(3) 0.098 Uiso d D 1

loop_
_atom_site_aniso_label
_atom_site_aniso_U_11
_atom_site_aniso_U_22
_atom_site_aniso_U_33
_atom_site_aniso_U_12
_atom_site_aniso_U_13
_atom_site_aniso_U_23
S1 0.0324(3) 0.0395(3) 0.0236(3) -0.0090(2) 0.0009(2) -0.0016(2)
O1 0.0404(10) 0.0952(15) 0.0292(9) -0.0222(11) 0.0056(8) -0.0224(9)
O2 0.0442(11) 0.1171(19) 0.0365(11) -0.0394(12) 0.0015(8) -0.0028(11)
O3 0.0428(10) 0.0516(11) 0.0402(10) -0.0059(8) 0.0048(8) -0.0131(8)
O4 0.0928(17) 0.0381(11) 0.0867(17) -0.0123(11) -0.0044(13) -0.0057(11)
O5 0.0535(12) 0.1205(19) 0.0234(9) -0.0260(12) -0.0040(8) 0.0006(10)
N1 0.0263(10) 0.0300(10) 0.0244(9) -0.0080(8) 0.0000(7) -0.0038(8)
C1 0.0352(13) 0.0462(14) 0.0251(12) -0.0095(11) 0.0008(9) -0.0083(10)
C2 0.0320(12) 0.0450(14) 0.0287(12) -0.0159(10) 0.0019(9) -0.0040(10)
C3 0.0272(11) 0.0382(12) 0.0264(11) -0.0122(9) -0.0018(9) -0.0043(9)
C4 0.0349(12) 0.0315(12) 0.0345(13) -0.0155(10) -0.0001(10) -0.0055(9)
C5 0.0376(13) 0.0440(14) 0.0328(12) -0.0144(11) -0.0019(10) -0.0123(10)
C6 0.0321(13) 0.0579(16) 0.0334(13) -0.0081(11) -0.0067(10) -0.0030(11)
C7 0.0448(15) 0.0486(15) 0.0456(15) -0.0221(12) -0.0031(11) -0.0139(12)
C8 0.0398(14) 0.0552(16) 0.0521(16) -0.0243(12) 0.0039(12) -0.0158(13)
C9 0.0630(18) 0.0324(13) 0.0528(16) -0.0184(12) -0.0020(13) 0.0003(11)
O6 0.0456(12) 0.0785(16) 0.0653(15) -0.0238(11) 0.0011(10) 0.0083(11)

loop_
_atom_type_symbol
_atom_type_description
_atom_type_scat_dispersion_real
_atom_type_scat_dispersion_imag
_atom_type_scat_source
C C 0.0033 0.0016
; International Tables
Vol. C, Tables 4.2.6.8 and 6.1.1.4
;
H H 0.0000 0.0000
; International Tables
Vol. C, Tables 4.2.6.8 and 6.1.1.4
;
N N 0.0061 0.0033
; International Tables
Vol. C, Tables 4.2.6.8 and 6.1.1.4
;
O O 0.0106 0.0060
; International Tables
Vol. C, Tables 4.2.6.8 and 6.1.1.4
;
S S 0.1246 0.1234
; International Tables
Vol. C, Tables 4.2.6.8 and 6.1.1.4
;

loop_
_geom_angle_atom_site_label_1
_geom_angle_atom_site_label_2
_geom_angle_atom_site_label_3
_geom_angle
O4 S1 O5 114.56(15)
O4 S1 O3 112.68(13)
O5 S1 O3 111.13(12)
O4 S1 O2 107.34(14)
O5 S1 O2 103.30(11)
O3 S1 O2 107.04(12)
C1 O1 H1 106(3)
S1 O2 H2 114(3)
C3 N1 C4 120.80(17)
C3 N1 H1A 107.9(16)
C4 N1 H1A 107.7(16)
C3 N1 H1B 105.5(16)
C4 N1 H1B 105.6(16)
H1A N1 H1B 109(2)
O1 C1 C5 108.04(18)
O1 C1 C2 109.83(19)
C5 C1 C2 110.27(19)
O1 C1 H1C 109.6
C5 C1 H1C 109.6
C2 C1 H1C 109.6
C1 C2 C3 113.44(18)
C1 C2 H2A 108.9
C3 C2 H2A 108.9
C1 C2 H2B 108.9
C3 C2 H2B 108.9
H2A C2 H2B 107.7
N1 C3 C2 107.19(16)
N1 C3 C7 105.65(18)
C2 C3 C7 111.28(19)
N1 C3 C6 110.75(18)
C2 C3 C6 112.80(19)
C7 C3 C6 108.92(19)
N1 C4 C8 105.19(18)
N1 C4 C9 111.11(19)
C8 C4 C9 108.9(2)
N1 C4 C5 107.47(17)
C8 C4 C5 111.10(19)
C9 C4 C5 112.8(2)
C1 C5 C4 112.66(18)
C1 C5 H5A 109.1
C4 C5 H5A 109.1
C1 C5 H5B 109.1
C4 C5 H5B 109.1
H5A C5 H5B 107.8
C3 C6 H6A 109.5
C3 C6 H6B 109.5
H6A C6 H6B 109.5
C3 C6 H6C 109.5
H6A C6 H6C 109.5
H6B C6 H6C 109.5
C3 C7 H7A 109.5
C3 C7 H7B 109.5
H7A C7 H7B 109.5
C3 C7 H7C 109.5
H7A C7 H7C 109.5
H7B C7 H7C 109.5
C4 C8 H8A 109.5
C4 C8 H8B 109.5
H8A C8 H8B 109.5
C4 C8 H8C 109.5
H8A C8 H8C 109.5
H8B C8 H8C 109.5
C4 C9 H9A 109.5
C4 C9 H9B 109.5
H9A C9 H9B 109.5
C4 C9 H9C 109.5
H9A C9 H9C 109.5
H9B C9 H9C 109.5
H6D O6 H6E 111(4)

loop_
_geom_bond_atom_site_label_1
_geom_bond_atom_site_label_2
_geom_bond_distance
S1 O4 1.419(2)
S1 O5 1.4411(18)
S1 O3 1.4476(18)
S1 O2 1.555(2)
O1 C1 1.443(3)
O1 H1 0.81(2)
O2 H2 0.83(2)
N1 C3 1.528(3)
N1 C4 1.529(3)
N1 H1A 0.86(2)
N1 H1B 0.86(2)
C1 C5 1.515(3)
C1 C2 1.519(3)
C1 H1C 0.9800
C2 C3 1.528(3)
C2 H2A 0.9700
C2 H2B 0.9700
C3 C7 1.529(3)
C3 C6 1.531(3)
C4 C8 1.529(3)
C4 C9 1.530(3)
C4 C5 1.530(3)
C5 H5A 0.9700
C5 H5B 0.9700
C6 H6A 0.9600
C6 H6B 0.9600
C6 H6C 0.9600
C7 H7A 0.9600
C7 H7B 0.9600
C7 H7C 0.9600
C8 H8A 0.9600
C8 H8B 0.9600
C8 H8C 0.9600
C9 H9A 0.9600
C9 H9B 0.9600
C9 H9C 0.9600
O6 H6D 0.82(2)
O6 H6E 0.81(2)

loop_
_geom_hbond_atom_site_label_D
_geom_hbond_atom_site_label_H
_geom_hbond_atom_site_label_A
_geom_hbond_site_symmetry_A
_geom_hbond_distance_DH
_geom_hbond_distance_HA
_geom_hbond_distance_DA
_geom_hbond_angle_DHA
_geom_hbond_publ_flag
O2 H2 O1 . 0.83(2) 1.76(2) 2.576(3) 168(4) yes
N1 H1A O5 1_556 0.86(2) 1.933(17) 2.795(3) 178(2) yes
N1 H1B O3 2_576 0.86(2) 2.154(19) 3.002(3) 168(2) yes
O6 H6D O3 1_655 0.82(2) 2.06(2) 2.874(3) 169(4) yes
O6 H6E O4 2_666 0.81(2) 2.00(2) 2.790(3) 165(4) yes

loop_
_geom_torsion_atom_site_label_1
_geom_torsion_atom_site_label_2
_geom_torsion_atom_site_label_3
_geom_torsion_atom_site_label_4
_geom_torsion
O1 C1 C2 C3 178.44(18)
C5 C1 C2 C3 59.5(2)
C4 N1 C3 C2 47.9(2)
C4 N1 C3 C7 166.70(19)
C4 N1 C3 C6 -75.5(2)
C1 C2 C3 N1 -50.8(2)
C1 C2 C3 C7 -165.8(2)
C1 C2 C3 C6 71.4(2)
C3 N1 C4 C8 -167.05(19)
C3 N1 C4 C9 75.2(2)
C3 N1 C4 C5 -48.6(2)
O1 C1 C5 C4 -179.71(19)
C2 C1 C5 C4 -59.7(3)
N1 C4 C5 C1 51.7(3)
C8 C4 C5 C1 166.3(2)
C9 C4 C5 C1 -71.1(3)

loop_
_cod_related_entry_id
_cod_related_entry_database
_cod_related_entry_code
1 ChemSpider 30655433
